data_4342691
loop_
_publ_author_name
'Gupta, Arvind K.'
'Yadav, Ashok'
'Srivastava, Anant Kumar'
'Ramya, Kormathmadam Raghupathy'
'Paithankar, Harshad'
'Nandi, Shyamapada'
'Chugh, Jeetender'
'Boomishankar, Ramamoorthy'

_publ_section_title
;
 A Neutral Cluster Cage with a Tetrahedral [Pd12IIL6] Framework: Crystal
 Structures and Host--Guest Studies
;
_journal_name_full 'Inorganic chemistry'
_journal_page_first 150317143949001
_journal_paper_doi 10.1021/ic502798r
_journal_year 2015
_chemical_formula_moiety 'C48 H84 N12 O28 P4 Pd12, (C2H6SO)'
_chemical_formula_sum 'C50 H90 N12 O29 P4 Pd12 S'
_chemical_formula_weight 2756.54
_space_group_crystal_system orthorhombic
_space_group_IT_number 63
_space_group_name_Hall '-C 2c 2'
_space_group_name_H-M_alt 'C m c m'
_atom_sites_solution_hydrogens geom
_audit_creation_method SHELXL-2013
_cell_angle_alpha 90
_cell_angle_beta 90
_cell_angle_gamma 90
_cell_formula_units_Z 4
_cell_length_a 18.885(3)
_cell_length_b 28.732(4)
_cell_length_c 24.969(4)
_cell_measurement_reflns_used 3031
_cell_measurement_temperature 100(2)
_cell_measurement_theta_max 22.82
_cell_measurement_theta_min 2.51
_cell_volume 13548(4)
_computing_cell_refinement 'Bruker SAINT'
_computing_data_collection 'Bruker APEX2'
_computing_data_reduction 'Bruker SAINT'
_computing_molecular_graphics 'Bruker SHELXTL'
_computing_publication_material 'Bruker SHELXTL'
_computing_structure_refinement 'SHELXL-2013 (Sheldrick, 2013)'
_computing_structure_solution 'SHELXS-97 (Sheldrick, 2008)'
_diffrn_ambient_temperature 100(2)
_diffrn_measured_fraction_theta_full 1.000
_diffrn_measured_fraction_theta_max 0.997
_diffrn_measurement_device_type 'Bruker APEX-II CCD'
_diffrn_measurement_method '\f and \w scans'
_diffrn_radiation_type MoK\a
_diffrn_radiation_wavelength 0.71073
_diffrn_reflns_av_R_equivalents 0.1531
_diffrn_reflns_av_unetI/netI 0.1011
_diffrn_reflns_Laue_measured_fraction_full 1.000
_diffrn_reflns_Laue_measured_fraction_max 0.997
_diffrn_reflns_limit_h_max 19
_diffrn_reflns_limit_h_min -25
_diffrn_reflns_limit_k_max 38
_diffrn_reflns_limit_k_min -38
_diffrn_reflns_limit_l_max 33
_diffrn_reflns_limit_l_min -33
_diffrn_reflns_number 83797
_diffrn_reflns_point_group_measured_fraction_full 1.000
_diffrn_reflns_point_group_measured_fraction_max 0.997
_diffrn_reflns_theta_full 25.242
_diffrn_reflns_theta_max 28.402
_diffrn_reflns_theta_min 1.290
_exptl_absorpt_coefficient_mu 1.662
_exptl_absorpt_correction_T_max 0.7457
_exptl_absorpt_correction_T_min 0.6750
_exptl_absorpt_correction_type multi-scan
_exptl_absorpt_process_details SADABS
_exptl_crystal_colour orange
_exptl_crystal_density_diffrn 1.349
_exptl_crystal_description prism
_exptl_crystal_F_000 5318
_exptl_crystal_size_max 0.18
_exptl_crystal_size_mid 0.13
_exptl_crystal_size_min 0.06
_platon_squeeze_details
;
;
_refine_diff_density_max 0.745
_refine_diff_density_min -1.310
_refine_diff_density_rms 0.166
_refine_ls_extinction_method none
_refine_ls_goodness_of_fit_ref 0.931
_refine_ls_hydrogen_treatment constr
_refine_ls_matrix_type full
_refine_ls_number_parameters 268
_refine_ls_number_reflns 8919
_refine_ls_number_restraints 23
_refine_ls_restrained_S_all 0.933
_refine_ls_R_factor_all 0.0949
_refine_ls_R_factor_gt 0.0467
_refine_ls_shift/su_max 0.001
_refine_ls_shift/su_mean 0.000
_refine_ls_structure_factor_coef Fsqd
_refine_ls_weighting_details 'w=1/[\s^2^(Fo^2^)+(0.0505P)^2^] where P=(Fo^2^+2Fc^2^)/3'
_refine_ls_weighting_scheme calc
_refine_ls_wR_factor_gt 0.1066
_refine_ls_wR_factor_ref 0.1168
_reflns_Friedel_coverage 0.000
_reflns_number_gt 5541
_reflns_number_total 8919
_reflns_threshold_expression 'I > 2\s(I)'
_cod_data_source_file 2_DMSO_Sq.cif
_cod_data_source_block dimethylsulphoxide_encapsulated_cage
_cod_database_code 4342691
_shelx_space_group_comment
;
The symmetry employed for this shelxl refinement is uniquely defined
by the following loop, which should always be used as a source of
symmetry information in preference to the above space-group names.
They are only intended as comments.
;
_shelx_f_calc_maximum 1620.76
_shelx_f_squared_multiplier 1.000

loop_
_space_group_symop_id
_space_group_symop_operation_xyz
1 x,y,z
2 -x,-y,1/2+z
3 x,-y,-z
4 -x,y,1/2-z
5 -x,-y,-z
6 x,y,1/2-z
7 -x,y,z
8 x,-y,1/2+z
9 1/2+x,1/2+y,z
10 1/2-x,1/2-y,1/2+z
11 1/2+x,1/2-y,-z
12 1/2-x,1/2+y,1/2-z
13 1/2-x,1/2-y,-z
14 1/2+x,1/2+y,1/2-z
15 1/2-x,1/2+y,z
16 1/2+x,1/2-y,1/2+z

loop_
_atom_site_label
_atom_site_type_symbol
_atom_site_fract_x
_atom_site_fract_y
_atom_site_fract_z
_atom_site_U_iso_or_equiv
_atom_site_adp_type
_atom_site_occupancy
_atom_site_site_symmetry_order
_atom_site_calc_flag
_atom_site_refinement_flags_posn
_atom_site_refinement_flags_adp
_atom_site_refinement_flags_occupancy
_atom_site_disorder_assembly
_atom_site_disorder_group
C1L C 0.1767(3) 0.2100(2) 0.6432(2) 0.0238(13) Uani 1 1 d . . . . .
C2L C 0.1379(3) 0.2487(2) 0.6115(2) 0.0287(14) Uani 1 1 d . . . . .
C3L C 0.0404(4) 0.0915(3) 0.7500 0.0236(18) Uani 1 2 d S T P . .
C4L C 0.0000 0.3809(3) 0.7194(3) 0.027(2) Uani 1 2 d S T P . .
C11 C 0.3498(4) 0.2716(3) 0.7500 0.0239(18) Uani 1 2 d S TU P . .
H11 H 0.3346 0.2382 0.7500 0.029 Uiso 1 2 calc R U P . .
C12 C 0.3932(3) 0.2799(2) 0.6995(2) 0.0343(15) Uani 1 1 d . . . . .
H12A H 0.3639 0.2737 0.6679 0.051 Uiso 1 1 calc R U . . .
H12B H 0.4343 0.2591 0.6993 0.051 Uiso 1 1 calc R U . . .
H12C H 0.4093 0.3123 0.6987 0.051 Uiso 1 1 calc R U . . .
C21 C 0.2276(3) 0.3954(2) 0.6516(2) 0.0319(15) Uani 1 1 d . . . . .
H21 H 0.1835 0.3909 0.6301 0.038 Uiso 1 1 calc R U . . .
C22 C 0.2894(3) 0.3808(2) 0.6170(2) 0.0404(17) Uani 1 1 d . . . . .
H22A H 0.2844 0.3480 0.6073 0.061 Uiso 1 1 calc R U . . .
H22B H 0.3337 0.3853 0.6368 0.061 Uiso 1 1 calc R U . . .
H22C H 0.2903 0.3998 0.5844 0.061 Uiso 1 1 calc R U . . .
C23 C 0.2310(4) 0.4442(3) 0.6668(3) 0.060(2) Uani 1 1 d . . . . .
H23A H 0.1897 0.4520 0.6887 0.090 Uiso 1 1 calc R U . . .
H23B H 0.2313 0.4636 0.6345 0.090 Uiso 1 1 calc R U . . .
H23C H 0.2743 0.4498 0.6874 0.090 Uiso 1 1 calc R U . . .
C31 C 0.0000 0.1795(3) 0.4748(3) 0.0234(18) Uani 1 2 d S T P . .
H31 H 0.0000 0.2136 0.4828 0.028 Uiso 1 2 calc R U P . .
C32 C 0.0662(3) 0.1690(2) 0.4434(2) 0.0341(16) Uani 1 1 d . . . . .
H32A H 0.1078 0.1769 0.4650 0.051 Uiso 1 1 calc R U . . .
H32B H 0.0664 0.1874 0.4104 0.051 Uiso 1 1 calc R U . . .
H32C H 0.0674 0.1358 0.4345 0.051 Uiso 1 1 calc R U . . .
C41 C 0.1291(3) 0.0621(2) 0.5808(2) 0.0271(14) Uani 1 1 d . . . . .
H41 H 0.1613 0.0723 0.6103 0.033 Uiso 1 1 calc R U . . .
C42 C 0.1058(3) 0.0125(2) 0.5934(2) 0.0285(14) Uani 1 1 d . . . . .
H42A H 0.0801 0.0121 0.6275 0.043 Uiso 1 1 calc R U . . .
H42B H 0.1476 -0.0077 0.5961 0.043 Uiso 1 1 calc R U . . .
H42C H 0.0748 0.0011 0.5648 0.043 Uiso 1 1 calc R U . . .
C43 C 0.1701(3) 0.0656(2) 0.5292(2) 0.0321(15) Uani 1 1 d . . . . .
H43A H 0.1838 0.0981 0.5231 0.048 Uiso 1 1 calc R U . . .
H43B H 0.1405 0.0548 0.4995 0.048 Uiso 1 1 calc R U . . .
H43C H 0.2127 0.0463 0.5315 0.048 Uiso 1 1 calc R U . . .
N1 N 0.2851(3) 0.3007(2) 0.7500 0.0186(14) Uani 1 2 d S T P . .
N2 N 0.2229(2) 0.36436(17) 0.69982(18) 0.0249(11) Uani 1 1 d . . . . .
N3 N 0.0000 0.1541(2) 0.5278(2) 0.0208(15) Uani 1 2 d S T P . .
N4 N 0.0660(2) 0.09484(16) 0.58043(16) 0.0203(10) Uani 1 1 d . . . . .
O1L O 0.2158(2) 0.22284(14) 0.68097(15) 0.0256(9) Uani 1 1 d . . . . .
O2L O 0.1670(2) 0.16868(14) 0.62983(15) 0.0294(10) Uani 1 1 d . . . . .
O3L O 0.1482(2) 0.29003(14) 0.62406(14) 0.0256(9) Uani 1 1 d . . . . .
O4L O 0.0973(2) 0.23506(14) 0.57499(15) 0.0294(10) Uani 1 1 d . . . . .
O5L O 0.0716(2) 0.09228(15) 0.70561(14) 0.0295(10) Uani 1 1 d . . . . .
O10 O 0.0584(2) 0.38099(16) 0.69514(15) 0.0362(11) Uani 1 1 d . . . . .
O11 O 0.3466(3) 0.3873(2) 0.7500 0.0276(13) Uani 1 2 d S T P . .
O21 O 0.0000 0.06452(18) 0.48823(19) 0.0211(12) Uani 1 2 d S T P . .
P1 P 0.28198(11) 0.35969(8) 0.7500 0.0230(5) Uani 1 2 d S T P . .
P2 P 0.0000 0.09566(7) 0.53505(8) 0.0201(4) Uani 1 2 d S T P . .
S1 S 0.0301(7) 0.2536(4) 0.7500 0.078(3) Uiso 0.357(7) 2 d DS U P A 1
O1 O 0.0356(12) 0.2991(6) 0.7500 0.078(3) Uiso 0.357(7) 2 d DS U P A 1
C1 C 0.0000 0.2202(7) 0.7021(7) 0.078(3) Uiso 0.714(14) 2 d DS U P A 1
S1' S 0.0367(14) 0.2239(11) 0.7500 0.078(3) Uiso 0.143(7) 2 d DS U P A 2
O1' O 0.029(4) 0.2704(13) 0.7500 0.078(3) Uiso 0.143(7) 2 d DS U P A 2
C1' C 0.033(3) 0.1982(17) 0.6933(12) 0.078(3) Uiso 0.143(7) 1 d D U P A 2
Pd1 Pd 0.21756(2) 0.29422(2) 0.68768(2) 0.02249(11) Uani 1 1 d . . . . .
Pd2 Pd 0.13963(3) 0.37366(2) 0.7500 0.02505(16) Uani 1 2 d S T P . .
Pd3 Pd 0.08402(2) 0.16382(2) 0.57695(2) 0.02219(11) Uani 1 1 d . . . . .
Pd4 Pd 0.0000 0.09287(2) 0.64392(2) 0.02080(15) Uani 1 2 d S T P . .

loop_
_atom_site_aniso_label
_atom_site_aniso_U_11
_atom_site_aniso_U_22
_atom_site_aniso_U_33
_atom_site_aniso_U_23
_atom_site_aniso_U_13
_atom_site_aniso_U_12
C1L 0.015(3) 0.039(4) 0.016(3) -0.003(3) -0.008(2) 0.004(3)
C2L 0.022(3) 0.049(4) 0.015(3) 0.002(3) -0.004(3) -0.004(3)
C3L 0.027(5) 0.024(4) 0.020(4) 0.000 0.000 0.002(4)
C4L 0.017(4) 0.044(6) 0.021(4) 0.005(4) 0.000 0.000
C11 0.013(3) 0.032(4) 0.026(3) 0.000 0.000 0.008(3)
C12 0.026(4) 0.047(4) 0.030(3) 0.002(3) 0.001(3) 0.000(3)
C21 0.030(4) 0.050(4) 0.016(3) 0.013(3) 0.003(3) 0.002(3)
C22 0.044(4) 0.055(5) 0.023(3) 0.001(3) 0.010(3) -0.003(4)
C23 0.061(5) 0.062(6) 0.057(5) 0.009(4) 0.016(5) -0.003(4)
C31 0.030(5) 0.025(4) 0.016(4) 0.003(3) 0.000 0.000
C32 0.032(4) 0.049(4) 0.021(3) -0.001(3) 0.004(3) -0.006(3)
C41 0.021(3) 0.043(4) 0.018(3) -0.005(3) -0.003(3) -0.002(3)
C42 0.032(4) 0.027(3) 0.026(3) 0.005(3) -0.003(3) 0.007(3)
C43 0.031(4) 0.034(4) 0.031(3) -0.003(3) 0.007(3) 0.002(3)
N1 0.011(3) 0.034(4) 0.011(3) 0.000 0.000 -0.004(3)
N2 0.018(3) 0.035(3) 0.022(2) 0.002(2) 0.001(2) -0.002(2)
N3 0.019(3) 0.032(4) 0.012(3) 0.001(3) 0.000 0.000
N4 0.026(3) 0.026(3) 0.009(2) 0.0012(19) -0.0015(19) 0.001(2)
O1L 0.023(2) 0.031(2) 0.024(2) -0.0038(18) -0.0046(18) -0.0073(18)
O2L 0.033(2) 0.031(2) 0.025(2) -0.0025(19) -0.0112(19) -0.004(2)
O3L 0.029(2) 0.030(2) 0.0180(19) 0.0030(18) -0.0053(18) -0.0085(19)
O4L 0.035(3) 0.034(2) 0.020(2) -0.0047(18) -0.0089(19) -0.001(2)
O5L 0.032(3) 0.044(3) 0.0123(19) -0.0036(18) 0.0042(18) -0.001(2)
O10 0.020(2) 0.069(3) 0.019(2) 0.005(2) 0.0019(18) 0.002(2)
O11 0.013(3) 0.038(3) 0.031(3) 0.000 0.000 -0.014(3)
O21 0.021(3) 0.029(3) 0.014(3) -0.002(2) 0.000 0.000
P1 0.0098(10) 0.0401(13) 0.0192(10) 0.000 0.000 -0.0081(9)
P2 0.0207(11) 0.0285(12) 0.0110(9) -0.0040(9) 0.000 0.000
Pd1 0.0155(2) 0.0352(3) 0.0167(2) 0.00004(19) -0.00234(18) -0.0067(2)
Pd2 0.0116(3) 0.0467(4) 0.0169(3) 0.000 0.000 -0.0033(3)
Pd3 0.0245(2) 0.0293(2) 0.01276(19) -0.00168(18) -0.00422(19) -0.0025(2)
Pd4 0.0241(3) 0.0294(4) 0.0089(3) -0.0022(3) 0.000 0.000

loop_
_atom_type_symbol
_atom_type_description
_atom_type_scat_dispersion_real
_atom_type_scat_dispersion_imag
_atom_type_scat_source
C C 0.0033 0.0016 'International Tables Vol C Tables 4.2.6.8 and 6.1.1.4'
H H 0.0000 0.0000 'International Tables Vol C Tables 4.2.6.8 and 6.1.1.4'
N N 0.0061 0.0033 'International Tables Vol C Tables 4.2.6.8 and 6.1.1.4'
O O 0.0106 0.0060 'International Tables Vol C Tables 4.2.6.8 and 6.1.1.4'
P P 0.1023 0.0942 'International Tables Vol C Tables 4.2.6.8 and 6.1.1.4'
Pd Pd -0.9988 1.0072 'International Tables Vol C Tables 4.2.6.8 and 6.1.1.4'
S S 0.1246 0.1234 'International Tables Vol C Tables 4.2.6.8 and 6.1.1.4'

loop_
_geom_angle_atom_site_label_1
_geom_angle_atom_site_label_2
_geom_angle_atom_site_label_3
_geom_angle
_geom_angle_site_symmetry_1
_geom_angle_site_symmetry_3
O2L C1L O1L 124.5(5) . .
O2L C1L C2L 118.5(5) . .
O1L C1L C2L 117.0(5) . .
O3L C2L O4L 125.2(6) . .
O3L C2L C1L 118.8(5) . .
O4L C2L C1L 116.0(6) . .
O5L C3L O5L 124.0(7) . 10_557
O5L C3L C3L 118.0(4) . 3_556
O5L C3L C3L 118.0(4) 10_557 3_556
O10 C4L O10 122.4(7) 12 .
O10 C4L C4L 118.8(4) 12 10_557
O10 C4L C4L 118.8(4) . 10_557
N1 C11 C12 110.8(4) . 10_557
N1 C11 C12 110.8(4) . .
C12 C11 C12 111.8(7) 10_557 .
N1 C11 H11 107.8 . .
C12 C11 H11 107.8 10_557 .
C12 C11 H11 107.8 . .
C11 C12 H12A 109.5 . .
C11 C12 H12B 109.5 . .
H12A C12 H12B 109.5 . .
C11 C12 H12C 109.5 . .
H12A C12 H12C 109.5 . .
H12B C12 H12C 109.5 . .
C23 C21 N2 111.4(5) . .
C23 C21 C22 112.5(6) . .
N2 C21 C22 109.9(5) . .
C23 C21 H21 107.6 . .
N2 C21 H21 107.6 . .
C22 C21 H21 107.6 . .
C21 C22 H22A 109.5 . .
C21 C22 H22B 109.5 . .
H22A C22 H22B 109.5 . .
C21 C22 H22C 109.5 . .
H22A C22 H22C 109.5 . .
H22B C22 H22C 109.5 . .
C21 C23 H23A 109.5 . .
C21 C23 H23B 109.5 . .
H23A C23 H23B 109.5 . .
C21 C23 H23C 109.5 . .
H23A C23 H23C 109.5 . .
H23B C23 H23C 109.5 . .
C32 C31 C32 112.2(7) 12 .
C32 C31 N3 111.0(4) 12 .
C32 C31 N3 111.0(4) . .
C32 C31 H31 107.5 12 .
C32 C31 H31 107.5 . .
N3 C31 H31 107.5 . .
C31 C32 H32A 109.5 . .
C31 C32 H32B 109.5 . .
H32A C32 H32B 109.5 . .
C31 C32 H32C 109.5 . .
H32A C32 H32C 109.5 . .
H32B C32 H32C 109.5 . .
C43 C41 N4 110.9(5) . .
C43 C41 C42 112.9(5) . .
N4 C41 C42 110.7(5) . .
C43 C41 H41 107.3 . .
N4 C41 H41 107.3 . .
C42 C41 H41 107.3 . .
C41 C42 H42A 109.5 . .
C41 C42 H42B 109.5 . .
H42A C42 H42B 109.5 . .
C41 C42 H42C 109.5 . .
H42A C42 H42C 109.5 . .
H42B C42 H42C 109.5 . .
C41 C43 H43A 109.5 . .
C41 C43 H43B 109.5 . .
H43A C43 H43B 109.5 . .
C41 C43 H43C 109.5 . .
H43A C43 H43C 109.5 . .
H43B C43 H43C 109.5 . .
C11 N1 P1 126.5(5) . .
C11 N1 Pd1 117.9(3) . 10_557
P1 N1 Pd1 94.0(2) . 10_557
C11 N1 Pd1 117.9(3) . .
P1 N1 Pd1 94.0(2) . .
Pd1 N1 Pd1 100.7(3) 10_557 .
C21 N2 P1 127.2(4) . .
C21 N2 Pd2 117.6(4) . .
P1 N2 Pd2 93.7(2) . .
C21 N2 Pd1 118.1(4) . .
P1 N2 Pd1 93.7(2) . .
Pd2 N2 Pd1 100.6(2) . .
C31 N3 P2 125.1(5) . .
C31 N3 Pd3 117.6(3) . 12
P2 N3 Pd3 94.1(2) . 12
C31 N3 Pd3 117.6(3) . .
P2 N3 Pd3 94.1(2) . .
Pd3 N3 Pd3 103.1(3) 12 .
C41 N4 P2 126.4(3) . .
C41 N4 Pd3 118.5(3) . .
P2 N4 Pd3 94.7(2) . .
C41 N4 Pd4 117.6(3) . .
P2 N4 Pd4 94.1(2) . .
Pd3 N4 Pd4 99.57(19) . .
C1L O1L Pd1 111.3(4) . .
C1L O2L Pd3 110.4(3) . .
C2L O3L Pd1 110.4(4) . .
C2L O4L Pd3 111.5(4) . .
C3L O5L Pd4 110.7(4) . .
C4L O10 Pd2 109.3(4) . .
O11 P1 N2 120.9(2) . .
O11 P1 N2 120.9(2) . 10_557
N2 P1 N2 96.2(3) . 10_557
O11 P1 N1 121.0(3) . .
N2 P1 N1 95.9(2) . .
N2 P1 N1 95.9(2) 10_557 .
O11 P1 Pd2 138.5(3) . .
N2 P1 Pd2 48.12(16) . .
N2 P1 Pd2 48.13(16) 10_557 .
N1 P1 Pd2 100.5(2) . .
O11 P1 Pd1 138.55(14) . .
N2 P1 Pd1 48.29(17) . .
N2 P1 Pd1 100.60(18) 10_557 .
N1 P1 Pd1 47.66(13) . .
Pd2 P1 Pd1 70.16(5) . .
O11 P1 Pd1 138.55(14) . 10_557
N2 P1 Pd1 100.60(18) . 10_557
N2 P1 Pd1 48.29(17) 10_557 10_557
N1 P1 Pd1 47.66(13) . 10_557
Pd2 P1 Pd1 70.16(5) . 10_557
Pd1 P1 Pd1 69.56(6) . 10_557
O21 P2 N4 121.7(2) . 12
O21 P2 N4 121.7(2) . .
N4 P2 N4 95.4(3) 12 .
O21 P2 N3 121.2(3) . .
N4 P2 N3 95.0(2) 12 .
N4 P2 N3 95.0(2) . .
O21 P2 Pd4 140.9(2) . .
N4 P2 Pd4 47.72(15) 12 .
N4 P2 Pd4 47.72(15) . .
N3 P2 Pd4 97.9(2) . .
O21 P2 Pd3 137.78(12) . 12
N4 P2 Pd3 47.32(16) 12 12
N4 P2 Pd3 100.51(17) . 12
N3 P2 Pd3 47.78(13) . 12
Pd4 P2 Pd3 68.78(4) . 12
O21 P2 Pd3 137.78(12) . .
N4 P2 Pd3 100.51(17) 12 .
N4 P2 Pd3 47.31(16) . .
N3 P2 Pd3 47.78(13) . .
Pd4 P2 Pd3 68.78(4) . .
Pd3 P2 Pd3 71.11(6) 12 .
S1 S1 O1 94.5(11) 3_556 .
S1 S1 C1 69.6(5) 3_556 .
O1 S1 C1 127.8(9) . .
S1 S1 C1 69.6(5) 3_556 10_557
O1 S1 C1 127.8(9) . 10_557
C1 S1 C1 94.0(14) . 10_557
S1 S1 O1 46.5(8) 3_556 3_556
O1 S1 O1 48.0(16) . 3_556
C1 S1 O1 100.7(10) . 3_556
C1 S1 O1 100.7(10) 10_557 3_556
S1 O1 O1 85.5(11) . 3_556
S1 O1 S1 39.0(10) . 3_556
O1 O1 S1 46.5(8) 3_556 3_556
S1 C1 S1 40.7(11) 3_556 .
O1' S1' S1' 84(3) . 3_556
O1' S1' C1' 117(2) . 10_557
S1' S1' C1' 87(3) 3_556 10_557
O1' S1' C1' 117(2) . .
S1' S1' C1' 87(3) 3_556 .
C1' S1' C1' 125(4) 10_557 .
O1' S1' O1' 36(5) . 3_556
S1' S1' O1' 47.2(19) 3_556 3_556
C1' S1' O1' 108(3) 10_557 3_556
C1' S1' O1' 108(3) . 3_556
O1' S1' C1' 107(3) . 12
S1' S1' C1' 50.7(14) 3_556 12
C1' S1' C1' 114(3) 10_557 12
C1' S1' C1' 37(4) . 12
O1' S1' C1' 80(2) 3_556 12
O1' S1' C1' 107(3) . 3_556
S1' S1' C1' 50.7(14) 3_556 3_556
C1' S1' C1' 37(4) 10_557 3_556
C1' S1' C1' 114(3) . 3_556
O1' S1' C1' 80(2) 3_556 3_556
C1' S1' C1' 87(3) 12 3_556
O1' O1' S1' 96(3) 3_556 .
O1' O1' S1' 47.2(19) 3_556 3_556
S1' O1' S1' 49(2) . 3_556
C1' C1' S1' 93(3) 12 .
C1' C1' S1' 50.7(14) 12 3_556
S1' C1' S1' 42.1(19) . 3_556
N1 Pd1 N2 76.3(2) . .
N1 Pd1 O1L 99.5(2) . .
N2 Pd1 O1L 175.67(17) . .
N1 Pd1 O3L 178.1(2) . .
N2 Pd1 O3L 101.75(17) . .
O1L Pd1 O3L 82.47(15) . .
N1 Pd1 P1 38.32(19) . .
N2 Pd1 P1 38.01(13) . .
O1L Pd1 P1 137.80(11) . .
O3L Pd1 P1 139.73(12) . .
N1 Pd1 Pd1 39.65(13) . 10_557
N2 Pd1 Pd1 81.46(13) . 10_557
O1L Pd1 Pd1 94.67(10) . 10_557
O3L Pd1 Pd1 140.39(11) . 10_557
P1 Pd1 Pd1 55.22(3) . 10_557
N1 Pd1 Pd2 81.19(17) . .
N2 Pd1 Pd2 39.57(13) . .
O1L Pd1 Pd2 139.43(11) . .
O3L Pd1 Pd2 97.30(11) . .
P1 Pd1 Pd2 54.78(5) . .
Pd1 Pd1 Pd2 60.191(11) 10_557 .
N2 Pd2 N2 76.3(3) 10_557 .
N2 Pd2 O10 176.37(18) 10_557 .
N2 Pd2 O10 100.33(17) . .
N2 Pd2 O10 100.33(17) 10_557 10_557
N2 Pd2 O10 176.37(18) . 10_557
O10 Pd2 O10 83.0(2) . 10_557
N2 Pd2 P1 38.16(13) 10_557 .
N2 Pd2 P1 38.16(13) . .
O10 Pd2 P1 138.49(11) . .
O10 Pd2 P1 138.49(11) 10_557 .
N2 Pd2 Pd1 81.17(13) 10_557 .
N2 Pd2 Pd1 39.86(14) . .
O10 Pd2 Pd1 95.38(12) . .
O10 Pd2 Pd1 138.82(13) 10_557 .
P1 Pd2 Pd1 55.06(4) . .
N2 Pd2 Pd1 39.86(14) 10_557 10_557
N2 Pd2 Pd1 81.17(13) . 10_557
O10 Pd2 Pd1 138.82(13) . 10_557
O10 Pd2 Pd1 95.38(12) 10_557 10_557
P1 Pd2 Pd1 55.06(4) . 10_557
Pd1 Pd2 Pd1 59.62(2) . 10_557
N4 Pd3 N3 76.0(2) . .
N4 Pd3 O2L 99.69(17) . .
N3 Pd3 O2L 175.3(2) . .
N4 Pd3 O4L 177.02(18) . .
N3 Pd3 O4L 102.6(2) . .
O2L Pd3 O4L 81.66(16) . .
N4 Pd3 P2 37.96(13) . .
N3 Pd3 P2 38.10(19) . .
O2L Pd3 P2 137.63(12) . .
O4L Pd3 P2 140.69(12) . .
N4 Pd3 Pd4 40.27(12) . .
N3 Pd3 Pd4 80.45(16) . .
O2L Pd3 Pd4 95.11(11) . .
O4L Pd3 Pd4 137.13(11) . .
P2 Pd3 Pd4 55.46(4) . .
N4 Pd3 Pd3 80.25(13) . 12
N3 Pd3 Pd3 38.45(13) . 12
O2L Pd3 Pd3 139.72(11) . 12
O4L Pd3 Pd3 96.99(11) . 12
P2 Pd3 Pd3 54.44(3) . 12
Pd4 Pd3 Pd3 58.959(11) . 12
N4 Pd4 N4 76.3(2) 12 .
N4 Pd4 O5L 100.55(16) 12 12
N4 Pd4 O5L 176.68(17) . 12
N4 Pd4 O5L 176.68(17) 12 .
N4 Pd4 O5L 100.55(16) . .
O5L Pd4 O5L 82.6(2) 12 .
N4 Pd4 P2 38.15(12) 12 .
N4 Pd4 P2 38.15(12) . .
O5L Pd4 P2 138.70(11) 12 .
O5L Pd4 P2 138.70(11) . .
N4 Pd4 Pd3 40.16(13) 12 12
N4 Pd4 Pd3 82.70(13) . 12
O5L Pd4 Pd3 94.22(11) 12 12
O5L Pd4 Pd3 138.94(12) . 12
P2 Pd4 Pd3 55.75(4) . 12
N4 Pd4 Pd3 82.70(13) 12 .
N4 Pd4 Pd3 40.17(13) . .
O5L Pd4 Pd3 138.94(12) 12 .
O5L Pd4 Pd3 94.22(11) . .
P2 Pd4 Pd3 55.76(4) . .
Pd3 Pd4 Pd3 62.08(2) 12 .

loop_
_geom_bond_atom_site_label_1
_geom_bond_atom_site_label_2
_geom_bond_distance
_geom_bond_site_symmetry_2
C1L O2L 1.248(7) .
C1L O1L 1.254(6) .
C1L C2L 1.546(8) .
C2L O3L 1.245(7) .
C2L O4L 1.254(6) .
C3L O5L 1.255(5) .
C3L O5L 1.255(5) 10_557
C3L C3L 1.528(16) 3_556
C4L O10 1.259(5) 12
C4L O10 1.259(5) .
C4L C4L 1.527(16) 10_557
C11 N1 1.480(9) .
C11 C12 1.524(7) 10_557
C11 C12 1.524(7) .
C11 H11 1.0000 .
C12 H12A 0.9800 .
C12 H12B 0.9800 .
C12 H12C 0.9800 .
C21 C23 1.453(10) .
C21 N2 1.502(7) .
C21 C22 1.511(8) .
C21 H21 1.0000 .
C22 H22A 0.9800 .
C22 H22B 0.9800 .
C22 H22C 0.9800 .
C23 H23A 0.9800 .
C23 H23B 0.9800 .
C23 H23C 0.9800 .
C31 C32 1.506(7) 12
C31 C32 1.506(7) .
C31 N3 1.510(9) .
C31 H31 1.0000 .
C32 H32A 0.9800 .
C32 H32B 0.9800 .
C32 H32C 0.9800 .
C41 C43 1.505(8) .
C41 N4 1.520(7) .
C41 C42 1.524(8) .
C41 H41 1.0000 .
C42 H42A 0.9800 .
C42 H42B 0.9800 .
C42 H42C 0.9800 .
C43 H43A 0.9800 .
C43 H43B 0.9800 .
C43 H43C 0.9800 .
N1 P1 1.696(7) .
N1 Pd1 2.021(4) 10_557
N1 Pd1 2.021(4) .
N2 P1 1.683(5) .
N2 Pd2 2.028(5) .
N2 Pd1 2.040(5) .
N3 P2 1.688(7) .
N3 Pd3 2.026(4) 12
N3 Pd3 2.026(4) .
N4 P2 1.684(4) .
N4 Pd3 2.013(5) .
N4 Pd4 2.017(4) .
O1L Pd1 2.058(4) .
O2L Pd3 2.054(4) .
O3L Pd1 2.062(4) .
O4L Pd3 2.063(4) .
O5L Pd4 2.050(4) .
O10 Pd2 2.067(4) .
O11 P1 1.455(5) .
O21 P2 1.472(5) .
P1 N2 1.683(5) 10_557
P1 Pd2 2.718(2) .
P1 Pd1 2.7276(18) .
P1 Pd1 2.7276(18) 10_557
P2 N4 1.684(4) 12
P2 Pd4 2.719(2) .
P2 Pd3 2.7288(17) 12
P2 Pd3 2.7289(18) .
S1 S1 1.14(3) 3_556
S1 O1 1.311(14) .
S1 C1 1.635(13) .
S1 C1 1.635(13) 10_557
S1 O1 1.80(2) 3_556
O1 O1 1.34(5) 3_556
O1 S1 1.80(2) 3_556
C1 S1 1.635(13) 3_556
S1' O1' 1.344(16) .
S1' S1' 1.38(5) 3_556
S1' C1' 1.599(15) 10_557
S1' C1' 1.599(15) .
S1' O1' 1.82(6) 3_556
S1' C1' 2.06(5) 12
S1' C1' 2.06(5) 3_556
O1' O1' 1.09(16) 3_556
O1' S1' 1.82(6) 3_556
C1' C1' 1.23(13) 12
C1' S1' 2.06(5) 3_556
Pd1 Pd1 3.1119(9) 10_557
Pd1 Pd2 3.1298(8) .
Pd2 N2 2.028(5) 10_557
Pd2 O10 2.067(4) 10_557
Pd2 Pd1 3.1299(8) 10_557
Pd3 Pd4 3.0773(7) .
Pd3 Pd3 3.1735(10) 12
Pd4 N4 2.017(4) 12
Pd4 O5L 2.050(4) 12
Pd4 Pd3 3.0772(7) 12

loop_
_platon_squeeze_void_nr
_platon_squeeze_void_average_x
_platon_squeeze_void_average_y
_platon_squeeze_void_average_z
_platon_squeeze_void_volume
_platon_squeeze_void_count_electrons
_platon_squeeze_void_content
1 -0.032 -0.086 0.220 7013 5048 ' '
